data_7034926
loop_
_publ_author_name
'Hoque, Md Najbul'
'Gogoi, Abhijit'
'Das, Gopal'

_publ_section_title
;
 Anion complexation with cyanobenzoyl substituted first and second
 generation tripodal amide receptors: crystal structure and solution
 studies.
;
_journal_issue 34
_journal_name_full 'Dalton transactions (Cambridge, England : 2003)'
_journal_page_first 15220
_journal_page_last 15231
_journal_paper_doi 10.1039/c5dt00369e
_journal_volume 44
_journal_year 2015
_chemical_formula_moiety 'C30 H28 N7 O3, Br'
_chemical_formula_sum 'C30 H28 Br N7 O3'
_chemical_formula_weight 614.49
_chemical_name_systematic
; 
 ? 
;
_space_group_IT_number 2
_symmetry_cell_setting triclinic
_symmetry_space_group_name_Hall '-P 1'
_symmetry_space_group_name_H-M 'P -1'
_atom_sites_solution_hydrogens geom
_atom_sites_solution_primary direct
_atom_sites_solution_secondary difmap
_audit_creation_method SHELXL-97
_audit_update_record
;
2015-04-10 deposited with the CCDC.
2015-04-23 downloaded from the CCDC.
;
_cell_angle_alpha 71.874(5)
_cell_angle_beta 85.255(5)
_cell_angle_gamma 87.127(5)
_cell_formula_units_Z 2
_cell_length_a 7.6711(5)
_cell_length_b 11.9923(9)
_cell_length_c 16.3251(11)
_cell_measurement_reflns_used 6125
_cell_measurement_temperature 298(2)
_cell_measurement_theta_max 25.66
_cell_measurement_theta_min 2.35
_cell_volume 1421.92(18)
_computing_cell_refinement 'Bruker SMART'
_computing_data_collection 'Bruker SMART'
_computing_data_reduction 'Bruker SAINT'
_computing_molecular_graphics 'Bruker SHELXTL'
_computing_publication_material 'Bruker SHELXTL'
_computing_structure_refinement 'Bruker SHELXTL'
_computing_structure_solution 'Bruker SHELXTL'
_diffrn_ambient_temperature 298(2)
_diffrn_measured_fraction_theta_full 0.992
_diffrn_measured_fraction_theta_max 0.992
_diffrn_measurement_device_type 'CCD area detector'
_diffrn_measurement_method 'phi and omega scans'
_diffrn_radiation_monochromator graphite
_diffrn_radiation_source 'fine-focus sealed tube'
_diffrn_radiation_type MoK\a
_diffrn_radiation_wavelength 0.71073
_diffrn_reflns_av_R_equivalents 0.0549
_diffrn_reflns_av_unetI/netI 0.0595
_diffrn_reflns_limit_h_max 9
_diffrn_reflns_limit_h_min -9
_diffrn_reflns_limit_k_max 14
_diffrn_reflns_limit_k_min -14
_diffrn_reflns_limit_l_max 19
_diffrn_reflns_limit_l_min -20
_diffrn_reflns_number 19711
_diffrn_reflns_theta_full 26.44
_diffrn_reflns_theta_max 26.44
_diffrn_reflns_theta_min 1.79
_exptl_absorpt_coefficient_mu 1.490
_exptl_absorpt_correction_T_max 0.742
_exptl_absorpt_correction_T_min 0.656
_exptl_absorpt_correction_type multi-scan
_exptl_absorpt_process_details SADABS
_exptl_crystal_colour colorless
_exptl_crystal_density_diffrn 1.435
_exptl_crystal_density_method 'not measured'
_exptl_crystal_description block
_exptl_crystal_F_000 632.0
_exptl_crystal_size_max 0.29
_exptl_crystal_size_mid 0.25
_exptl_crystal_size_min 0.20
_refine_diff_density_max 0.312
_refine_diff_density_min -0.395
_refine_diff_density_rms 0.058
_refine_ls_extinction_method none
_refine_ls_goodness_of_fit_ref 0.990
_refine_ls_hydrogen_treatment mixed
_refine_ls_matrix_type full
_refine_ls_number_parameters 386
_refine_ls_number_reflns 5801
_refine_ls_number_restraints 0
_refine_ls_restrained_S_all 0.990
_refine_ls_R_factor_all 0.0821
_refine_ls_R_factor_gt 0.0421
_refine_ls_shift/su_max 0.003
_refine_ls_shift/su_mean 0.001
_refine_ls_structure_factor_coef Fsqd
_refine_ls_weighting_details 'calc w=1/[\s^2^(Fo^2^)+(0.0292P)^2^+0.4722P] where P=(Fo^2^+2Fc^2^)/3'
_refine_ls_weighting_scheme calc
_refine_ls_wR_factor_gt 0.0766
_refine_ls_wR_factor_ref 0.0875
_reflns_number_gt 3629
_reflns_number_total 5801
_reflns_threshold_expression >2sigma(I)
_cod_data_source_file c5dt00369e2.cif
_cod_data_source_block 1LH-Br
_cod_depositor_comments
;
The following automatic conversions were performed:

'_exptl_absorpt_correction_type' value 'MULTI-SCAN' changed to
'multi-scan' according to
/usr/data/users/saulius/crontab/automatic-downloads/rss-feeds/RSC/lib/dictionaries/cif_core.dic
dictionary named 'cif_core.dic' version 2.4.2 from 2011-04-26.

Automatic conversion script
Id: cif_fix_values 3271 2015-04-21 07:52:19Z andrius 

 Adding full bibliography for 7034925--7034934.cif.
;
_cod_original_cell_volume 1421.92(17)
_cod_database_code 7034926

loop_
_symmetry_equiv_pos_as_xyz
'x, y, z'
'-x, -y, -z'

loop_
_atom_site_label
_atom_site_type_symbol
_atom_site_fract_x
_atom_site_fract_y
_atom_site_fract_z
_atom_site_U_iso_or_equiv
_atom_site_adp_type
_atom_site_occupancy
_atom_site_symmetry_multiplicity
_atom_site_calc_flag
_atom_site_refinement_flags
O1 O 0.2938(2) 0.26584(16) 0.34198(14) 0.0543(6) Uani 1 1 d .
O2 O 0.1654(3) 0.5724(2) 0.08206(15) 0.0705(7) Uani 1 1 d .
O3 O -0.2667(3) 0.39703(18) 0.20739(14) 0.0588(6) Uani 1 1 d .
N1 N 0.2321(3) 0.49844(19) 0.32880(14) 0.0321(5) Uani 1 1 d .
N2 N 0.4994(3) 0.2831(2) 0.42604(16) 0.0412(6) Uani 1 1 d .
N5 N 0.7458(4) -0.2869(3) 0.3178(2) 0.0885(10) Uani 1 1 d .
N3 N 0.3999(3) 0.5087(2) 0.15855(15) 0.0395(6) Uani 1 1 d .
N6 N 0.3755(4) 0.0640(3) -0.0896(2) 0.0807(9) Uani 1 1 d .
N4 N -0.0505(3) 0.3593(2) 0.29699(17) 0.0432(6) Uani 1 1 d .
N7 N 0.1128(5) -0.1477(3) 0.1133(2) 0.0964(12) Uani 1 1 d .
C1 C 0.3720(3) 0.4906(2) 0.39052(18) 0.0409(7) Uani 1 1 d .
H1A H 0.3428 0.5472 0.4213 0.049 Uiso 1 1 calc R
H1B H 0.4821 0.5133 0.3570 0.049 Uiso 1 1 calc R
C2 C 0.3982(4) 0.3709(2) 0.45640(18) 0.0442(7) Uani 1 1 d .
H2A H 0.4557 0.3817 0.5041 0.053 Uiso 1 1 calc R
H2B H 0.2839 0.3396 0.4791 0.053 Uiso 1 1 calc R
C3 C 0.4323(3) 0.2286(2) 0.37670(18) 0.0375(7) Uani 1 1 d .
C4 C 0.5199(3) 0.1202(2) 0.36454(18) 0.0362(6) Uani 1 1 d .
C5 C 0.4635(4) 0.0827(2) 0.29944(19) 0.0480(8) Uani 1 1 d .
H5 H 0.3812 0.1279 0.2636 0.058 Uiso 1 1 calc R
C6 C 0.5273(4) -0.0204(3) 0.2869(2) 0.0546(8) Uani 1 1 d .
H6 H 0.4885 -0.0443 0.2427 0.066 Uiso 1 1 calc R
C7 C 0.6494(4) -0.0885(2) 0.3402(2) 0.0468(8) Uani 1 1 d .
C8 C 0.7076(4) -0.1991(3) 0.3282(2) 0.0598(9) Uani 1 1 d .
C9 C 0.7089(4) -0.0514(2) 0.4053(2) 0.0477(8) Uani 1 1 d .
H9 H 0.7918 -0.0967 0.4408 0.057 Uiso 1 1 calc R
C10 C 0.6453(4) 0.0528(2) 0.41757(18) 0.0423(7) Uani 1 1 d .
H10 H 0.6859 0.0779 0.4609 0.051 Uiso 1 1 calc R
C11 C 0.2426(3) 0.6104(2) 0.25490(17) 0.0389(7) Uani 1 1 d .
H11A H 0.2536 0.6754 0.2774 0.047 Uiso 1 1 calc R
H11B H 0.1346 0.6226 0.2259 0.047 Uiso 1 1 calc R
C12 C 0.3953(4) 0.6104(2) 0.18958(18) 0.0430(7) Uani 1 1 d .
H12A H 0.3878 0.6812 0.1408 0.052 Uiso 1 1 calc R
H12B H 0.5036 0.6118 0.2159 0.052 Uiso 1 1 calc R
C13 C 0.2872(4) 0.5014(2) 0.10112(18) 0.0424(7) Uani 1 1 d .
C14 C 0.3140(3) 0.4022(2) 0.06261(17) 0.0373(7) Uani 1 1 d .
C15 C 0.4297(4) 0.3083(3) 0.0921(2) 0.0515(8) Uani 1 1 d .
H15 H 0.4971 0.3048 0.1376 0.062 Uiso 1 1 calc R
C16 C 0.4454(4) 0.2197(3) 0.0540(2) 0.0540(8) Uani 1 1 d .
H16 H 0.5237 0.1571 0.0737 0.065 Uiso 1 1 calc R
C17 C 0.2152(4) 0.4056(3) -0.00510(19) 0.0471(8) Uani 1 1 d .
H17 H 0.1378 0.4686 -0.0253 0.056 Uiso 1 1 calc R
C18 C 0.2286(4) 0.3181(3) -0.04327(19) 0.0479(8) Uani 1 1 d .
H18 H 0.1606 0.3216 -0.0887 0.057 Uiso 1 1 calc R
C19 C 0.3446(4) 0.2246(2) -0.01336(18) 0.0435(7) Uani 1 1 d .
C20 C 0.3615(4) 0.1342(3) -0.0554(2) 0.0555(8) Uani 1 1 d .
C21 C 0.0525(3) 0.4851(2) 0.37559(17) 0.0381(7) Uani 1 1 d .
H21A H 0.0214 0.5559 0.3909 0.046 Uiso 1 1 calc R
H21B H 0.0567 0.4204 0.4288 0.046 Uiso 1 1 calc R
C22 C -0.0882(3) 0.4631(2) 0.3235(2) 0.0447(7) Uani 1 1 d .
H22A H -0.1990 0.4541 0.3578 0.054 Uiso 1 1 calc R
H22B H -0.0996 0.5306 0.2726 0.054 Uiso 1 1 calc R
C23 C -0.1418(4) 0.3339(2) 0.23914(18) 0.0401(7) Uani 1 1 d .
C24 C -0.0849(3) 0.2273(2) 0.21384(18) 0.0371(7) Uani 1 1 d .
C25 C -0.0055(3) 0.1296(2) 0.27021(18) 0.0415(7) Uani 1 1 d .
H25 H 0.0148 0.1297 0.3256 0.050 Uiso 1 1 calc R
C26 C 0.0433(4) 0.0326(2) 0.2444(2) 0.0469(8) Uani 1 1 d .
H26 H 0.0955 -0.0326 0.2824 0.056 Uiso 1 1 calc R
C27 C 0.0144(4) 0.0328(3) 0.1618(2) 0.0462(7) Uani 1 1 d .
C28 C -0.0639(4) 0.1296(3) 0.10492(19) 0.0507(8) Uani 1 1 d .
H28 H -0.0824 0.1295 0.0494 0.061 Uiso 1 1 calc R
C29 C -0.1142(4) 0.2261(3) 0.13108(19) 0.0467(7) Uani 1 1 d .
H29 H -0.1680 0.2907 0.0932 0.056 Uiso 1 1 calc R
C30 C 0.0674(5) -0.0681(3) 0.1344(2) 0.0635(9) Uani 1 1 d .
Br1 Br 0.83971(4) 0.24118(3) 0.54856(2) 0.05635(13) Uani 1 1 d .
H2N H 0.594(4) 0.255(2) 0.4529(18) 0.057(10) Uiso 1 1 d .
H1N H 0.251(3) 0.436(2) 0.3059(16) 0.042(8) Uiso 1 1 d .
H3N H 0.489(3) 0.466(2) 0.1650(17) 0.041(9) Uiso 1 1 d .
H4N H 0.032(4) 0.314(2) 0.3154(17) 0.044(9) Uiso 1 1 d .

loop_
_atom_site_aniso_label
_atom_site_aniso_U_11
_atom_site_aniso_U_22
_atom_site_aniso_U_33
_atom_site_aniso_U_23
_atom_site_aniso_U_13
_atom_site_aniso_U_12
O1 0.0456(12) 0.0473(12) 0.0852(16) -0.0385(12) -0.0310(11) 0.0187(10)
O2 0.0642(15) 0.0737(16) 0.0933(18) -0.0504(14) -0.0451(13) 0.0373(13)
O3 0.0490(13) 0.0588(14) 0.0781(16) -0.0311(12) -0.0332(11) 0.0203(11)
N1 0.0322(13) 0.0291(12) 0.0400(14) -0.0168(11) -0.0096(10) 0.0046(10)
N2 0.0417(15) 0.0378(14) 0.0492(16) -0.0188(12) -0.0190(12) 0.0111(11)
N5 0.117(3) 0.0525(19) 0.107(3) -0.0425(19) -0.024(2) 0.0346(18)
N3 0.0355(14) 0.0437(15) 0.0446(15) -0.0216(12) -0.0095(12) 0.0115(12)
N6 0.105(3) 0.071(2) 0.082(2) -0.0447(19) -0.0265(19) 0.0154(18)
N4 0.0341(14) 0.0374(14) 0.0665(18) -0.0249(13) -0.0233(13) 0.0115(11)
N7 0.153(3) 0.067(2) 0.077(2) -0.0365(19) -0.028(2) 0.038(2)
C1 0.0400(16) 0.0387(16) 0.0516(18) -0.0213(14) -0.0187(14) 0.0028(13)
C2 0.0552(19) 0.0403(17) 0.0438(18) -0.0203(14) -0.0207(15) 0.0106(14)
C3 0.0363(16) 0.0351(16) 0.0443(18) -0.0167(14) -0.0084(14) 0.0065(13)
C4 0.0332(15) 0.0308(15) 0.0450(17) -0.0125(13) -0.0025(13) 0.0019(12)
C5 0.0528(19) 0.0407(18) 0.053(2) -0.0183(15) -0.0149(15) 0.0134(14)
C6 0.065(2) 0.0469(19) 0.059(2) -0.0272(17) -0.0086(17) 0.0084(16)
C7 0.0500(19) 0.0332(17) 0.054(2) -0.0117(15) 0.0041(16) 0.0058(14)
C8 0.075(2) 0.042(2) 0.064(2) -0.0198(17) -0.0071(18) 0.0157(17)
C9 0.0480(19) 0.0389(17) 0.054(2) -0.0118(15) -0.0072(15) 0.0102(14)
C10 0.0435(17) 0.0379(17) 0.0463(18) -0.0140(14) -0.0078(14) 0.0059(13)
C11 0.0427(17) 0.0323(16) 0.0430(17) -0.0136(13) -0.0081(13) 0.0089(12)
C12 0.0456(18) 0.0407(17) 0.0447(18) -0.0155(14) -0.0047(14) -0.0032(13)
C13 0.0390(17) 0.0465(18) 0.0436(18) -0.0158(15) -0.0107(14) 0.0077(14)
C14 0.0328(15) 0.0415(17) 0.0397(17) -0.0159(14) -0.0044(13) 0.0037(13)
C15 0.056(2) 0.0514(19) 0.056(2) -0.0270(16) -0.0261(16) 0.0150(15)
C16 0.061(2) 0.0482(19) 0.059(2) -0.0236(17) -0.0223(17) 0.0183(16)
C17 0.0418(18) 0.0525(19) 0.0498(19) -0.0194(16) -0.0139(14) 0.0133(14)
C18 0.0490(19) 0.054(2) 0.0446(19) -0.0195(16) -0.0142(15) 0.0053(15)
C19 0.0464(18) 0.0462(18) 0.0424(18) -0.0198(15) -0.0020(14) -0.0055(14)
C20 0.063(2) 0.054(2) 0.053(2) -0.0218(18) -0.0099(17) 0.0044(17)
C21 0.0340(16) 0.0398(16) 0.0451(17) -0.0208(14) -0.0013(13) 0.0019(12)
C22 0.0350(16) 0.0395(17) 0.068(2) -0.0272(15) -0.0134(14) 0.0062(13)
C23 0.0348(16) 0.0409(17) 0.0466(18) -0.0145(14) -0.0095(14) -0.0014(13)
C24 0.0309(15) 0.0377(16) 0.0433(18) -0.0122(14) -0.0074(13) -0.0022(12)
C25 0.0456(17) 0.0400(17) 0.0413(17) -0.0132(14) -0.0118(14) -0.0051(14)
C26 0.0537(19) 0.0335(17) 0.054(2) -0.0119(15) -0.0135(15) 0.0033(14)
C27 0.0495(19) 0.0428(18) 0.050(2) -0.0201(16) -0.0051(15) 0.0004(14)
C28 0.063(2) 0.052(2) 0.0410(18) -0.0187(16) -0.0058(16) -0.0009(16)
C29 0.0510(19) 0.0424(18) 0.0462(19) -0.0117(15) -0.0145(15) 0.0076(14)
C30 0.079(3) 0.055(2) 0.061(2) -0.0238(19) -0.0157(19) 0.0111(19)
Br1 0.0587(2) 0.0512(2) 0.0619(2) -0.01748(16) -0.02350(16) 0.00497(15)

loop_
_atom_type_symbol
_atom_type_description
_atom_type_scat_dispersion_real
_atom_type_scat_dispersion_imag
_atom_type_scat_source
C C 0.0033 0.0016 'International Tables Vol C Tables 4.2.6.8 and 6.1.1.4'
H H 0.0000 0.0000 'International Tables Vol C Tables 4.2.6.8 and 6.1.1.4'
Br Br -0.2901 2.4595 'International Tables Vol C Tables 4.2.6.8 and 6.1.1.4'
N N 0.0061 0.0033 'International Tables Vol C Tables 4.2.6.8 and 6.1.1.4'
O O 0.0106 0.0060 'International Tables Vol C Tables 4.2.6.8 and 6.1.1.4'

loop_
_geom_angle_atom_site_label_1
_geom_angle_atom_site_label_2
_geom_angle_atom_site_label_3
_geom_angle
C11 N1 C21 111.2(2)
C11 N1 C1 111.4(2)
C21 N1 C1 110.9(2)
C11 N1 H1N 107.8(15)
C21 N1 H1N 107.4(15)
C1 N1 H1N 107.9(16)
C3 N2 C2 121.8(2)
C3 N2 H2N 120.6(19)
C2 N2 H2N 115.7(19)
C13 N3 C12 120.8(2)
C13 N3 H3N 119.1(19)
C12 N3 H3N 117.7(19)
C23 N4 C22 122.3(2)
C23 N4 H4N 116.2(19)
C22 N4 H4N 121.5(19)
N1 C1 C2 115.5(2)
N1 C1 H1A 108.4
C2 C1 H1A 108.4
N1 C1 H1B 108.4
C2 C1 H1B 108.4
H1A C1 H1B 107.5
N2 C2 C1 116.7(2)
N2 C2 H2A 108.1
C1 C2 H2A 108.1
N2 C2 H2B 108.1
C1 C2 H2B 108.1
H2A C2 H2B 107.3
O1 C3 N2 120.2(2)
O1 C3 C4 119.4(2)
N2 C3 C4 120.4(2)
C5 C4 C10 119.3(3)
C5 C4 C3 116.6(2)
C10 C4 C3 124.0(3)
C6 C5 C4 121.0(3)
C6 C5 H5 119.5
C4 C5 H5 119.5
C5 C6 C7 119.9(3)
C5 C6 H6 120.1
C7 C6 H6 120.1
C6 C7 C9 119.8(3)
C6 C7 C8 118.6(3)
C9 C7 C8 121.5(3)
N5 C8 C7 176.8(4)
C10 C9 C7 120.2(3)
C10 C9 H9 119.9
C7 C9 H9 119.9
C9 C10 C4 119.7(3)
C9 C10 H10 120.2
C4 C10 H10 120.2
N1 C11 C12 113.0(2)
N1 C11 H11A 109.0
C12 C11 H11A 109.0
N1 C11 H11B 109.0
C12 C11 H11B 109.0
H11A C11 H11B 107.8
N3 C12 C11 113.0(2)
N3 C12 H12A 109.0
C11 C12 H12A 109.0
N3 C12 H12B 109.0
C11 C12 H12B 109.0
H12A C12 H12B 107.8
O2 C13 N3 120.8(3)
O2 C13 C14 121.1(3)
N3 C13 C14 118.1(2)
C15 C14 C17 118.8(3)
C15 C14 C13 123.7(3)
C17 C14 C13 117.4(2)
C14 C15 C16 120.4(3)
C14 C15 H15 119.8
C16 C15 H15 119.8
C19 C16 C15 119.8(3)
C19 C16 H16 120.1
C15 C16 H16 120.1
C18 C17 C14 121.5(3)
C18 C17 H17 119.2
C14 C17 H17 119.2
C17 C18 C19 119.2(3)
C17 C18 H18 120.4
C19 C18 H18 120.4
C16 C19 C18 120.3(3)
C16 C19 C20 120.8(3)
C18 C19 C20 118.9(3)
N6 C20 C19 179.1(4)
N1 C21 C22 113.7(2)
N1 C21 H21A 108.8
C22 C21 H21A 108.8
N1 C21 H21B 108.8
C22 C21 H21B 108.8
H21A C21 H21B 107.7
N4 C22 C21 112.4(2)
N4 C22 H22A 109.1
C21 C22 H22A 109.1
N4 C22 H22B 109.1
C21 C22 H22B 109.1
H22A C22 H22B 107.9
O3 C23 N4 121.0(3)
O3 C23 C24 121.7(3)
N4 C23 C24 117.3(2)
C29 C24 C25 119.3(3)
C29 C24 C23 118.4(2)
C25 C24 C23 122.4(3)
C26 C25 C24 120.4(3)
C26 C25 H25 119.8
C24 C25 H25 119.8
C25 C26 C27 119.8(3)
C25 C26 H26 120.1
C27 C26 H26 120.1
C26 C27 C28 120.5(3)
C26 C27 C30 119.8(3)
C28 C27 C30 119.7(3)
C29 C28 C27 119.7(3)
C29 C28 H28 120.1
C27 C28 H28 120.1
C28 C29 C24 120.4(3)
C28 C29 H29 119.8
C24 C29 H29 119.8
N7 C30 C27 178.5(4)

loop_
_geom_bond_atom_site_label_1
_geom_bond_atom_site_label_2
_geom_bond_distance
O1 C3 1.242(3)
O2 C13 1.224(3)
O3 C23 1.235(3)
N1 C11 1.500(3)
N1 C21 1.510(3)
N1 C1 1.512(3)
N1 H1N 0.94(3)
N2 C3 1.331(3)
N2 C2 1.462(3)
N2 H2N 0.88(3)
N5 C8 1.137(4)
N3 C13 1.352(3)
N3 C12 1.456(3)
N3 H3N 0.82(3)
N6 C20 1.142(4)
N4 C23 1.336(3)
N4 C22 1.449(3)
N4 H4N 0.82(3)
N7 C30 1.142(4)
C1 C2 1.518(4)
C1 H1A 0.9700
C1 H1B 0.9700
C2 H2A 0.9700
C2 H2B 0.9700
C3 C4 1.494(4)
C4 C5 1.382(4)
C4 C10 1.397(4)
C5 C6 1.374(4)
C5 H5 0.9300
C6 C7 1.385(4)
C6 H6 0.9300
C7 C9 1.389(4)
C7 C8 1.444(4)
C9 C10 1.386(4)
C9 H9 0.9300
C10 H10 0.9300
C11 C12 1.517(3)
C11 H11A 0.9700
C11 H11B 0.9700
C12 H12A 0.9700
C12 H12B 0.9700
C13 C14 1.507(4)
C14 C15 1.386(4)
C14 C17 1.380(4)
C15 C16 1.384(4)
C15 H15 0.9300
C16 C19 1.381(4)
C16 H16 0.9300
C17 C18 1.373(4)
C17 H17 0.9300
C18 C19 1.385(4)
C18 H18 0.9300
C19 C20 1.448(4)
C21 C22 1.509(4)
C21 H21A 0.9700
C21 H21B 0.9700
C22 H22A 0.9700
C22 H22B 0.9700
C23 C24 1.496(4)
C24 C29 1.392(4)
C24 C25 1.393(4)
C25 C26 1.380(4)
C25 H25 0.9300
C26 C27 1.383(4)
C26 H26 0.9300
C27 C28 1.387(4)
C27 C30 1.445(5)
C28 C29 1.381(4)
C28 H28 0.9300
C29 H29 0.9300
